data_7017009
loop_
_publ_author_name
'All\~ao, R A'
'Jord\~ao, A K'
'Resende, J. A. L. C.'
'Cunha, A. C.'
'Ferreira, V. F.'
'Novak, M. A.'
'Sangregorio, C.'
'Sorace, L.'
'Vaz, M. G. F.'

_publ_section_title
;
 Determination of the relevant magnetic interactions in low-dimensional
 molecular materials: the fundamental role of single crystal high
 frequency EPR.
;
_journal_issue 41
_journal_name_full 'Dalton transactions (Cambridge, England : 2003)'
_journal_page_first 10843
_journal_page_last 10850
_journal_paper_doi 10.1039/c1dt10780a
_journal_volume 40
_journal_year 2011
_chemical_compound_source 'synthesis as described'
_chemical_formula_moiety 'C19 H19 Cu1 F12 N4 O5'
_chemical_formula_sum 'C19 H19 Cu F12 N4 O5'
_chemical_formula_weight 674.93
_chemical_name_systematic ?
_space_group_IT_number 2
_symmetry_cell_setting triclinic
_symmetry_Int_Tables_number 2
_symmetry_space_group_name_Hall '-P 1'
_symmetry_space_group_name_H-M 'P -1'
_atom_sites_solution_hydrogens geom
_atom_sites_solution_primary direct
_atom_sites_solution_secondary difmap
_audit_creation_date 2011-02-21T00:16:54-00:00
_audit_creation_method 'WinGX routine CIF_UPDATE'
_cell_angle_alpha 77.660(2)
_cell_angle_beta 85.330(2)
_cell_angle_gamma 74.219(2)
_cell_formula_units_Z 2
_cell_length_a 8.6543(2)
_cell_length_b 12.1291(3)
_cell_length_c 12.755(3)
_cell_measurement_reflns_used 13368
_cell_measurement_temperature 153(2)
_cell_measurement_theta_max 29.447
_cell_measurement_theta_min 2.8555
_cell_measurement_wavelength 0.71073
_cell_volume 1258.3(3)
_computing_cell_refinement
;
CrysAlisPro, Oxford Diffraction Ltd.,
Version 1.171.33.36 (release 16-03-2009 CrysAlis171 .NET)
(compiled Mar 16 2009,17:39:00)
;
_computing_data_collection
;
CrysAlisPro, Oxford Diffraction Ltd.,
Version 1.171.33.36 (release 16-03-2009 CrysAlis171 .NET)
(compiled Mar 16 2009,17:39:00)
;
_computing_data_reduction
;
CrysAlisPro, Oxford Diffraction Ltd.,
Version 1.171.33.36 (release 16-03-2009 CrysAlis171 .NET)
(compiled Mar 16 2009,17:39:00)
;
_computing_molecular_graphics 'Ortep-3 for Windows (Farrugia, 1997)'
_computing_publication_material 'WinGX publication routines (Farrugia, 1999)'
_computing_structure_refinement 'SHELXL-97 (Sheldrick, 1997)'
_computing_structure_solution 'SHELXS-97 (Sheldrick, 1990)'
_diffrn_ambient_temperature 153(2)
_diffrn_detector_area_resol_mean 10.4186
_diffrn_measured_fraction_theta_full 0.999
_diffrn_measured_fraction_theta_max 0.999
_diffrn_measurement_device_type 'Xcalibur, Atlas, Gemini ultra'
_diffrn_measurement_method '\w scans'
_diffrn_orient_matrix_UB_11 -0.0542207378
_diffrn_orient_matrix_UB_12 0.04500088
_diffrn_orient_matrix_UB_13 -0.0344719451
_diffrn_orient_matrix_UB_21 0.0001055347
_diffrn_orient_matrix_UB_22 -0.0394699694
_diffrn_orient_matrix_UB_23 -0.0337973034
_diffrn_orient_matrix_UB_31 -0.0656897364
_diffrn_orient_matrix_UB_32 -0.0161688374
_diffrn_orient_matrix_UB_33 0.0302151501
_diffrn_radiation_monochromator graphite
_diffrn_radiation_probe x-ray
_diffrn_radiation_type MoK\a
_diffrn_radiation_wavelength 0.71073
_diffrn_reflns_av_R_equivalents 0.0285
_diffrn_reflns_av_unetI/netI 0.0218
_diffrn_reflns_limit_h_max 10
_diffrn_reflns_limit_h_min -10
_diffrn_reflns_limit_k_max 14
_diffrn_reflns_limit_k_min -14
_diffrn_reflns_limit_l_max 15
_diffrn_reflns_limit_l_min -15
_diffrn_reflns_number 19054
_diffrn_reflns_theta_full 25.03
_diffrn_reflns_theta_max 25.03
_diffrn_reflns_theta_min 2.86
_exptl_absorpt_coefficient_mu 0.996
_exptl_absorpt_correction_T_max 1
_exptl_absorpt_correction_T_min 0.88874
_exptl_absorpt_correction_type multi-scan
_exptl_absorpt_process_details
;
CrysAlisPro, Oxford Diffraction Ltd.,
Version 1.171.33.36 (release 16-03-2009 CrysAlis171 .NET)
(compiled Mar 16 2009,17:39:00)
Empirical absorption correction using spherical harmonics,
implemented in SCALE3 ABSPACK scaling algorithm.
;
_exptl_crystal_colour green
_exptl_crystal_density_diffrn 1.781
_exptl_crystal_density_method 'not measured'
_exptl_crystal_description prism
_exptl_crystal_F_000 676
_exptl_crystal_size_max 0.22
_exptl_crystal_size_mid 0.18
_exptl_crystal_size_min 0.15
_refine_diff_density_max 0.39
_refine_diff_density_min -0.34
_refine_diff_density_rms 0.053
_refine_ls_extinction_method none
_refine_ls_goodness_of_fit_ref 1.066
_refine_ls_hydrogen_treatment constr
_refine_ls_matrix_type full
_refine_ls_number_parameters 377
_refine_ls_number_reflns 4453
_refine_ls_number_restraints 3
_refine_ls_restrained_S_all 1.067
_refine_ls_R_factor_all 0.0301
_refine_ls_R_factor_gt 0.0253
_refine_ls_shift/su_max 0
_refine_ls_shift/su_mean 0
_refine_ls_structure_factor_coef Fsqd
_refine_ls_weighting_details 'calc w=1/[\s^2^(Fo^2^)+(0.0381P)^2^+0.3746P] where P=(Fo^2^+2Fc^2^)/3'
_refine_ls_weighting_scheme calc
_refine_ls_wR_factor_gt 0.0666
_refine_ls_wR_factor_ref 0.0679
_reflns_number_gt 3863
_reflns_number_total 4453
_reflns_threshold_expression >2sigma(I)
_cod_data_source_file c1dt10780a.txt
_cod_data_source_block curad
_cod_original_formula_sum 'C19 H19 Cu1 F12 N4 O5'
_cod_database_code 7017009

loop_
_symmetry_equiv_pos_as_xyz
'x, y, z'
'-x, -y, -z'

loop_
_atom_site_label
_atom_site_type_symbol
_atom_site_fract_x
_atom_site_fract_y
_atom_site_fract_z
_atom_site_U_iso_or_equiv
_atom_site_adp_type
_atom_site_occupancy
_atom_site_symmetry_multiplicity
_atom_site_calc_flag
_atom_site_refinement_flags
O1 O 0.28226(14) 0.39522(10) 0.03878(10) 0.0190(3) Uani 1 1 d .
N3 N -0.10311(19) 0.03564(14) 0.25445(12) 0.0214(3) Uani 1 1 d U
N2 N -0.01534(19) 0.07842(14) 0.29759(12) 0.0219(3) Uani 1 1 d U
N1 N 0.20970(17) 0.32394(12) 0.09843(12) 0.0148(3) Uani 1 1 d .
N4 N -0.1885(2) -0.00563(16) 0.22406(14) 0.0332(4) Uani 1 1 d U
C1 C 0.1242(2) 0.26484(15) 0.03930(14) 0.0173(4) Uani 1 1 d .
C2 C 0.0122(2) 0.20659(16) 0.11824(14) 0.0183(4) Uani 1 1 d .
H2A H -0.0808 0.2679 0.1373 0.022 Uiso 1 1 calc R
H2B H -0.029 0.1557 0.0826 0.022 Uiso 1 1 calc R
C3 C 0.0956(2) 0.13423(15) 0.21982(14) 0.0168(4) Uani 1 1 d .
H3 H 0.1909 0.0727 0.2016 0.02 Uiso 1 1 calc R
C4 C 0.1486(2) 0.21381(16) 0.27807(14) 0.0173(4) Uani 1 1 d .
H4A H 0.202 0.1664 0.3449 0.021 Uiso 1 1 calc R
H4B H 0.0525 0.2717 0.2987 0.021 Uiso 1 1 calc R
C5 C 0.2641(2) 0.27929(16) 0.21130(14) 0.0165(4) Uani 1 1 d .
C8 C 0.4358(2) 0.20151(16) 0.20959(15) 0.0202(4) Uani 1 1 d .
H8A H 0.4358 0.1305 0.1846 0.03 Uiso 1 1 calc R
H8B H 0.4785 0.1801 0.2821 0.03 Uiso 1 1 calc R
H8C H 0.5033 0.2441 0.1609 0.03 Uiso 1 1 calc R
C9 C 0.2585(2) 0.38548(17) 0.25919(16) 0.0224(4) Uani 1 1 d .
H9A H 0.3303 0.4295 0.2174 0.034 Uiso 1 1 calc R
H9B H 0.2932 0.3593 0.3337 0.034 Uiso 1 1 calc R
H9C H 0.1485 0.4357 0.2572 0.034 Uiso 1 1 calc R
C6 C 0.2482(2) 0.17539(16) -0.01382(15) 0.0232(4) Uani 1 1 d .
H6A H 0.3184 0.2151 -0.0628 0.035 Uiso 1 1 calc R
H6B H 0.1927 0.138 -0.0542 0.035 Uiso 1 1 calc R
H6C H 0.3129 0.1159 0.0416 0.035 Uiso 1 1 calc R
C7 C 0.0247(2) 0.35763(17) -0.04691(16) 0.0233(4) Uani 1 1 d .
H7A H -0.0539 0.4154 -0.0131 0.035 Uiso 1 1 calc R
H7B H -0.0318 0.3207 -0.0871 0.035 Uiso 1 1 calc R
H7C H 0.0955 0.3966 -0.096 0.035 Uiso 1 1 calc R
Cu1 Cu 0.5 0.5 0 0.01410(9) Uani 1 2 d S
Cu2 Cu 0 0 0.5 0.01671(9) Uani 1 2 d S
O2 O 0.39750(14) 0.54938(10) -0.13789(9) 0.0154(3) Uani 1 1 d .
O4 O -0.23129(14) 0.05069(10) 0.51840(10) 0.0196(3) Uani 1 1 d .
O3 O 0.37761(14) 0.64940(10) 0.03162(9) 0.0159(3) Uani 1 1 d .
O5 O 0.03157(14) 0.14028(10) 0.53449(10) 0.0184(3) Uani 1 1 d .
C17 C -0.2424(2) 0.22811(15) 0.57394(14) 0.0183(4) Uani 1 1 d .
H17 H -0.3129 0.2935 0.5977 0.022 Uiso 1 1 calc R
C19 C -0.4863(2) 0.15547(16) 0.56578(15) 0.0209(4) Uani 1 1 d .
C18 C -0.3052(2) 0.14259(15) 0.55032(13) 0.0162(4) Uani 1 1 d .
C11 C 0.4098(2) 0.48429(15) -0.20430(14) 0.0154(4) Uani 1 1 d .
C12 C 0.4965(2) 0.36834(15) -0.19564(14) 0.0170(4) Uani 1 1 d .
H12 H 0.4881 0.3275 -0.2498 0.02 Uiso 1 1 calc R
C15 C -0.0180(2) 0.31816(17) 0.58989(16) 0.0247(4) Uani 1 1 d .
C14 C 0.3105(2) 0.81643(16) 0.10719(15) 0.0207(4) Uani 1 1 d .
C16 C -0.0790(2) 0.22010(15) 0.56356(14) 0.0171(4) Uani 1 1 d .
C10 C 0.3166(2) 0.54286(17) -0.30687(15) 0.0240(4) Uani 1 1 d .
C13 C 0.4050(2) 0.68903(15) 0.10956(14) 0.0156(4) Uani 1 1 d .
F9 F -0.13530(16) 0.40488(12) 0.61471(14) 0.0553(4) Uani 1 1 d .
F10 F -0.56658(14) 0.25964(11) 0.58404(13) 0.0479(4) Uani 1 1 d .
F7 F 0.06487(17) 0.36227(11) 0.50799(11) 0.0434(4) Uani 1 1 d .
F5 F 0.29746(17) 0.87878(10) 0.00845(9) 0.0392(3) Uani 1 1 d .
F12 F -0.51426(15) 0.07683(13) 0.64944(10) 0.0442(3) Uani 1 1 d .
F4 F 0.16225(14) 0.82261(10) 0.14826(11) 0.0385(3) Uani 1 1 d .
F3 F 0.27839(17) 0.65783(10) -0.32195(10) 0.0428(3) Uani 1 1 d .
F6 F 0.37878(14) 0.86943(9) 0.16481(9) 0.0285(3) Uani 1 1 d .
F1 F 0.39900(19) 0.51338(13) -0.39314(10) 0.0571(4) Uani 1 1 d .
F2 F 0.18005(18) 0.51304(15) -0.30379(13) 0.0660(5) Uani 1 1 d .
F8 F 0.07948(18) 0.27768(12) 0.67215(11) 0.0493(4) Uani 1 1 d .
F11 F -0.54822(14) 0.13845(12) 0.48177(10) 0.0355(3) Uani 1 1 d .

loop_
_atom_site_aniso_label
_atom_site_aniso_U_11
_atom_site_aniso_U_22
_atom_site_aniso_U_33
_atom_site_aniso_U_23
_atom_site_aniso_U_13
_atom_site_aniso_U_12
O1 0.0206(7) 0.0170(6) 0.0200(7) 0.0013(5) 0.0021(5) -0.0104(5)
N3 0.0239(9) 0.0213(8) 0.0191(8) 0.0008(7) 0.0029(7) -0.0107(7)
N2 0.0279(9) 0.0237(8) 0.0187(8) -0.0016(7) 0.0025(7) -0.0170(7)
N1 0.0159(8) 0.0123(7) 0.0166(8) -0.0015(6) 0.0023(6) -0.0060(6)
N4 0.0371(10) 0.0419(11) 0.0276(10) -0.0006(8) -0.0024(8) -0.0266(9)
C1 0.0214(9) 0.0171(9) 0.0164(9) -0.0035(8) 0.0004(7) -0.0099(8)
C2 0.0201(9) 0.0190(9) 0.0182(9) -0.0026(8) 0.0008(7) -0.0102(8)
C3 0.0178(9) 0.0159(9) 0.0172(9) -0.0019(7) 0.0037(7) -0.0077(7)
C4 0.0200(9) 0.0188(9) 0.0147(9) -0.0030(7) 0.0020(7) -0.0088(8)
C5 0.0178(9) 0.0191(9) 0.0141(9) -0.0029(7) 0.0012(7) -0.0081(8)
C8 0.0185(9) 0.0226(10) 0.0186(10) -0.0012(8) -0.0013(7) -0.0059(8)
C9 0.0257(10) 0.0246(10) 0.0226(10) -0.0092(8) 0.0053(8) -0.0144(8)
C6 0.0316(11) 0.0208(10) 0.0200(10) -0.0075(8) 0.0050(8) -0.0105(8)
C7 0.0263(10) 0.0239(10) 0.0216(10) 0.0007(8) -0.0042(8) -0.0126(8)
Cu1 0.01791(17) 0.01148(16) 0.01299(16) -0.00441(12) -0.00159(12) -0.00209(12)
Cu2 0.01773(17) 0.01234(16) 0.02221(18) -0.00801(13) 0.00386(13) -0.00526(12)
O2 0.0188(6) 0.0132(6) 0.0144(6) -0.0033(5) 0.0004(5) -0.0043(5)
O4 0.0203(7) 0.0172(6) 0.0234(7) -0.0084(6) 0.0017(5) -0.0054(5)
O3 0.0181(6) 0.0137(6) 0.0164(6) -0.0060(5) -0.0010(5) -0.0024(5)
O5 0.0216(7) 0.0142(6) 0.0209(7) -0.0062(5) 0.0049(5) -0.0065(5)
C17 0.0225(10) 0.0154(9) 0.0160(9) -0.0051(7) 0.0042(7) -0.0031(8)
C19 0.0223(10) 0.0208(10) 0.0196(10) -0.0077(8) -0.0001(8) -0.0032(8)
C18 0.0217(10) 0.0157(9) 0.0095(9) -0.0009(7) -0.0009(7) -0.0033(8)
C11 0.0153(9) 0.0190(9) 0.0136(9) -0.0032(7) 0.0028(7) -0.0080(7)
C12 0.0195(9) 0.0177(9) 0.0156(9) -0.0074(7) 0.0010(7) -0.0049(7)
C15 0.0299(11) 0.0194(10) 0.0282(11) -0.0108(9) 0.0076(9) -0.0097(9)
C14 0.0244(10) 0.0188(9) 0.0193(10) -0.0069(8) -0.0031(8) -0.0034(8)
C16 0.0267(10) 0.0141(9) 0.0107(9) -0.0027(7) 0.0039(7) -0.0066(8)
C10 0.0307(11) 0.0218(10) 0.0183(10) -0.0060(8) -0.0035(8) -0.0024(9)
C13 0.0159(9) 0.0156(9) 0.0171(9) -0.0055(7) 0.0051(7) -0.0072(7)
F9 0.0384(8) 0.0357(8) 0.1075(13) -0.0511(8) 0.0216(8) -0.0143(6)
F10 0.0221(6) 0.0400(8) 0.0893(11) -0.0403(8) 0.0012(7) -0.0004(6)
F7 0.0647(9) 0.0318(7) 0.0451(8) -0.0139(6) 0.0227(7) -0.0339(7)
F5 0.0705(9) 0.0153(6) 0.0249(7) -0.0032(5) -0.0105(6) 0.0025(6)
F12 0.0277(7) 0.0650(9) 0.0340(7) 0.0089(7) 0.0042(5) -0.0185(6)
F4 0.0209(6) 0.0319(7) 0.0652(9) -0.0257(6) 0.0067(6) -0.0009(5)
F3 0.0716(9) 0.0229(7) 0.0247(7) -0.0013(5) -0.0179(6) 0.0051(6)
F6 0.0336(6) 0.0189(6) 0.0368(7) -0.0151(5) -0.0092(5) -0.0031(5)
F1 0.0794(11) 0.0535(9) 0.0137(6) -0.0086(6) -0.0039(7) 0.0259(8)
F2 0.0527(9) 0.0840(12) 0.0619(10) 0.0203(9) -0.0382(8) -0.0352(9)
F8 0.0725(10) 0.0427(8) 0.0460(8) -0.0104(7) -0.0198(7) -0.0308(7)
F11 0.0261(6) 0.0549(8) 0.0302(7) -0.0187(6) -0.0073(5) -0.0083(6)

loop_
_atom_type_symbol
_atom_type_description
_atom_type_scat_dispersion_real
_atom_type_scat_dispersion_imag
_atom_type_scat_source
C C 0.0033 0.0016 'International Tables Vol C Tables 4.2.6.8 and 6.1.1.4'
H H 0 0 'International Tables Vol C Tables 4.2.6.8 and 6.1.1.4'
Cu Cu 0.3201 1.2651 'International Tables Vol C Tables 4.2.6.8 and 6.1.1.4'
F F 0.0171 0.0103 'International Tables Vol C Tables 4.2.6.8 and 6.1.1.4'
N N 0.0061 0.0033 'International Tables Vol C Tables 4.2.6.8 and 6.1.1.4'
O O 0.0106 0.006 'International Tables Vol C Tables 4.2.6.8 and 6.1.1.4'

loop_
_geom_angle_atom_site_label_1
_geom_angle_atom_site_label_2
_geom_angle_atom_site_label_3
_geom_angle
_geom_angle_site_symmetry_1
_geom_angle_site_symmetry_3
N1 O1 Cu1 153.05(11) . .
N4 N3 N2 173.94(18) . .
N3 N2 C3 113.88(15) . .
N3 N2 Cu2 111.95(11) . .
C3 N2 Cu2 131.15(11) . .
O1 N1 C5 116.32(13) . .
O1 N1 C1 115.27(13) . .
C5 N1 C1 124.89(13) . .
N1 C1 C7 108.09(14) . .
N1 C1 C6 109.25(14) . .
C7 C1 C6 109.39(15) . .
N1 C1 C2 109.12(14) . .
C7 C1 C2 109.35(15) . .
C6 C1 C2 111.57(15) . .
C3 C2 C1 112.53(14) . .
C3 C2 H2A 109.1 . .
C1 C2 H2A 109.1 . .
C3 C2 H2B 109.1 . .
C1 C2 H2B 109.1 . .
H2A C2 H2B 107.8 . .
N2 C3 C2 112.32(14) . .
N2 C3 C4 105.68(14) . .
C2 C3 C4 108.99(15) . .
N2 C3 H3 109.9 . .
C2 C3 H3 109.9 . .
C4 C3 H3 109.9 . .
C3 C4 C5 113.64(15) . .
C3 C4 H4A 108.8 . .
C5 C4 H4A 108.8 . .
C3 C4 H4B 108.8 . .
C5 C4 H4B 108.8 . .
H4A C4 H4B 107.7 . .
N1 C5 C9 107.22(14) . .
N1 C5 C8 108.52(14) . .
C9 C5 C8 110.61(15) . .
N1 C5 C4 110.55(13) . .
C9 C5 C4 107.78(14) . .
C8 C5 C4 112.06(15) . .
C5 C8 H8A 109.5 . .
C5 C8 H8B 109.5 . .
H8A C8 H8B 109.5 . .
C5 C8 H8C 109.5 . .
H8A C8 H8C 109.5 . .
H8B C8 H8C 109.5 . .
C5 C9 H9A 109.5 . .
C5 C9 H9B 109.5 . .
H9A C9 H9B 109.5 . .
C5 C9 H9C 109.5 . .
H9A C9 H9C 109.5 . .
H9B C9 H9C 109.5 . .
C1 C6 H6A 109.5 . .
C1 C6 H6B 109.5 . .
H6A C6 H6B 109.5 . .
C1 C6 H6C 109.5 . .
H6A C6 H6C 109.5 . .
H6B C6 H6C 109.5 . .
C1 C7 H7A 109.5 . .
C1 C7 H7B 109.5 . .
H7A C7 H7B 109.5 . .
C1 C7 H7C 109.5 . .
H7A C7 H7C 109.5 . .
H7B C7 H7C 109.5 . .
O2 Cu1 O2 180 2_665 .
O2 Cu1 O3 93.03(5) 2_665 .
O2 Cu1 O3 86.97(5) . .
O2 Cu1 O3 86.97(5) 2_665 2_665
O2 Cu1 O3 93.03(5) . 2_665
O3 Cu1 O3 180 . 2_665
O2 Cu1 O1 99.66(4) 2_665 .
O2 Cu1 O1 80.34(4) . .
O3 Cu1 O1 98.18(4) . .
O3 Cu1 O1 81.82(4) 2_665 .
O4 Cu2 O5 93.07(5) . .
O4 Cu2 O4 180 . 2_556
O5 Cu2 O4 86.92(5) . 2_556
O4 Cu2 O5 86.93(5) . 2_556
O5 Cu2 O5 180 . 2_556
O4 Cu2 O5 93.07(5) 2_556 2_556
O4 Cu2 N2 91.95(5) . .
O5 Cu2 N2 95.29(5) . .
O4 Cu2 N2 88.05(5) 2_556 .
O5 Cu2 N2 84.72(5) 2_556 .
C11 O2 Cu1 124.11(12) . .
C18 O4 Cu2 124.43(11) . .
C13 O3 Cu1 123.54(11) . .
C16 O5 Cu2 124.42(11) . .
C16 C17 C18 121.42(17) . .
C16 C17 H17 119.3 . .
C18 C17 H17 119.3 . .
F11 C19 F12 107.31(15) . .
F11 C19 F10 107.79(16) . .
F12 C19 F10 107.07(15) . .
F11 C19 C18 111.73(14) . .
F12 C19 C18 109.94(15) . .
F10 C19 C18 112.73(15) . .
O4 C18 C17 128.23(17) . .
O4 C18 C19 112.98(15) . .
C17 C18 C19 118.78(16) . .
O2 C11 C12 128.28(17) . .
O2 C11 C10 114.39(15) . .
C12 C11 C10 117.33(16) . .
C13 C12 C11 121.33(16) 2_665 .
C13 C12 H12 119.3 2_665 .
C11 C12 H12 119.3 . .
F7 C15 F9 107.79(16) . .
F7 C15 F8 106.90(17) . .
F9 C15 F8 107.50(17) . .
F7 C15 C16 110.89(15) . .
F9 C15 C16 112.84(16) . .
F8 C15 C16 110.66(16) . .
F5 C14 F6 107.38(15) . .
F5 C14 F4 107.62(16) . .
F6 C14 F4 106.47(14) . .
F5 C14 C13 111.65(15) . .
F6 C14 C13 112.45(15) . .
F4 C14 C13 110.99(15) . .
O5 C16 C17 128.25(16) . .
O5 C16 C15 113.02(16) . .
C17 C16 C15 118.73(16) . .
F3 C10 F2 106.45(17) . .
F3 C10 F1 107.19(16) . .
F2 C10 F1 107.37(17) . .
F3 C10 C11 112.44(15) . .
F2 C10 C11 111.10(16) . .
F1 C10 C11 111.98(16) . .
O3 C13 C12 128.36(17) . 2_665
O3 C13 C14 113.54(15) . .
C12 C13 C14 118.07(15) 2_665 .

loop_
_geom_bond_atom_site_label_1
_geom_bond_atom_site_label_2
_geom_bond_distance
_geom_bond_site_symmetry_2
O1 N1 1.2872(18) .
O1 Cu1 2.5086(11) .
N3 N4 1.130(2) .
N3 N2 1.246(2) .
N2 C3 1.508(2) .
N2 Cu2 2.5545(16) .
N1 C5 1.492(2) .
N1 C1 1.497(2) .
C1 C7 1.522(3) .
C1 C6 1.533(3) .
C1 C2 1.537(2) .
C2 C3 1.514(3) .
C2 H2A 0.99 .
C2 H2B 0.99 .
C3 C4 1.516(2) .
C3 H3 1 .
C4 C5 1.536(2) .
C4 H4A 0.99 .
C4 H4B 0.99 .
C5 C9 1.527(2) .
C5 C8 1.530(3) .
C8 H8A 0.98 .
C8 H8B 0.98 .
C8 H8C 0.98 .
C9 H9A 0.98 .
C9 H9B 0.98 .
C9 H9C 0.98 .
C6 H6A 0.98 .
C6 H6B 0.98 .
C6 H6C 0.98 .
C7 H7A 0.98 .
C7 H7B 0.98 .
C7 H7C 0.98 .
Cu1 O2 1.9374(12) 2_665
Cu1 O2 1.9375(12) .
Cu1 O3 1.9409(11) .
Cu1 O3 1.9409(11) 2_665
Cu2 O4 1.9379(12) .
Cu2 O5 1.9380(12) .
Cu2 O4 1.9380(12) 2_556
Cu2 O5 1.9380(12) 2_556
O2 C11 1.256(2) .
O4 C18 1.257(2) .
O3 C13 1.257(2) .
O5 C16 1.258(2) .
C17 C16 1.388(3) .
C17 C18 1.389(2) .
C17 H17 0.95 .
C19 F11 1.314(2) .
C19 F12 1.325(2) .
C19 F10 1.325(2) .
C19 C18 1.533(3) .
C11 C12 1.388(2) .
C11 C10 1.526(3) .
C12 C13 1.386(3) 2_665
C12 H12 0.95 .
C15 F7 1.319(2) .
C15 F9 1.321(2) .
C15 F8 1.324(3) .
C15 C16 1.532(3) .
C14 F5 1.319(2) .
C14 F6 1.335(2) .
C14 F4 1.335(2) .
C14 C13 1.534(2) .
C10 F3 1.317(2) .
C10 F2 1.322(2) .
C10 F1 1.323(2) .
C13 C12 1.386(3) 2_665
